data_7243462
loop_
_publ_author_name
'Shilov, Gennady V.'
'Zhilyaeva, Elena I.'
'Aldoshin, Sergey M.'
'Flakina, Alexandra M.'
'Lyubovskii, Rustem B.'
'Pesotskii, Sergei I.'
'Lyubovskaya, Rimma N.'

_publ_section_title
;
 Evolution of crystal structure of dual layered molecular conductor
 (ET)4ZnBr4(C6H4Cl2) with temperature
;
_journal_issue 37
_journal_name_full CrystEngComm
_journal_page_first 6620
_journal_page_last 6625
_journal_paper_doi 10.1039/D1CE00902H
_journal_volume 23
_journal_year 2021
_chemical_formula_sum 'C46 H36 Br4 Cl2 S32 Zn'
_chemical_formula_weight 2070.58
_space_group_crystal_system triclinic
_space_group_IT_number 2
_space_group_name_Hall '-I 1'
_space_group_name_H-M_alt 'I -1'
_atom_sites_solution_hydrogens geom
_audit_creation_method SHELXL-2018/3
_audit_update_record
;
2021-07-06 deposited with the CCDC.	2021-08-31 downloaded from the CCDC.
;
_cell_angle_alpha 91.030(3)
_cell_angle_beta 90.423(2)
_cell_angle_gamma 90.136(3)
_cell_formula_units_Z 4
_cell_length_a 9.4780(3)
_cell_length_b 9.9772(3)
_cell_length_c 74.311(2)
_cell_measurement_reflns_used 8358
_cell_measurement_temperature 315(1)
_cell_measurement_theta_max 29.2756
_cell_measurement_theta_min 2.8649
_cell_volume 7025.8(4)
_computing_cell_refinement 'CrysAlisPro 1.171.36.20 (Agilent Technologies, 2012)'
_computing_data_collection 'CrysAlisPro 1.171.36.20 (Agilent Technologies, 2012)'
_computing_data_reduction 'CrysAlisPro 1.171.36.20 (Agilent Technologies, 2012)'
_computing_structure_refinement 'SHELXL-2018/3 (Sheldrick, 2018)'
_computing_structure_solution 'SHELXS-97 (Sheldrick, 1990)'
_diffrn_ambient_temperature 315(1)
_diffrn_detector_area_resol_mean 16.2060
_diffrn_measured_fraction_theta_full 0.995
_diffrn_measured_fraction_theta_max 0.994
_diffrn_measurement_device_type 'Xcalibur, Eos'
_diffrn_measurement_method '\w scans'
_diffrn_radiation_monochromator graphite
_diffrn_radiation_source 'Enhance (Mo) X-ray Source'
_diffrn_radiation_type 'Mo K\a'
_diffrn_radiation_wavelength 0.7107
_diffrn_reflns_av_R_equivalents 0.0584
_diffrn_reflns_av_unetI/netI 0.1327
_diffrn_reflns_Laue_measured_fraction_full 0.995
_diffrn_reflns_Laue_measured_fraction_max 0.994
_diffrn_reflns_limit_h_max 11
_diffrn_reflns_limit_h_min -11
_diffrn_reflns_limit_k_max 11
_diffrn_reflns_limit_k_min -12
_diffrn_reflns_limit_l_max 57
_diffrn_reflns_limit_l_min -92
_diffrn_reflns_number 26894
_diffrn_reflns_point_group_measured_fraction_full 0.995
_diffrn_reflns_point_group_measured_fraction_max 0.994
_diffrn_reflns_theta_full 25.242
_diffrn_reflns_theta_max 26.299
_diffrn_reflns_theta_min 2.871
_exptl_absorpt_coefficient_mu 3.689
_exptl_absorpt_correction_T_max 1.00000
_exptl_absorpt_correction_T_min 0.83712
_exptl_absorpt_correction_type multi-scan
_exptl_absorpt_process_details
;
CrysAlisPro, Agilent Technologies,
Version 1.171.35.19 (release 27-10-2011 CrysAlis171 .NET)
(compiled Oct 27 2011,15:02:11)
Empirical absorption correction using spherical harmonics,
 implemented in SCALE3 ABSPACK scaling algorithm.
;
_exptl_crystal_density_diffrn 1.958
_exptl_crystal_description plate
_exptl_crystal_F_000 4112
_exptl_crystal_size_max 0.30
_exptl_crystal_size_mid 0.20
_exptl_crystal_size_min 0.07
_refine_diff_density_max 0.824
_refine_diff_density_min -0.773
_refine_diff_density_rms 0.143
_refine_ls_extinction_method none
_refine_ls_goodness_of_fit_ref 1.043
_refine_ls_hydrogen_treatment constr
_refine_ls_matrix_type full
_refine_ls_number_parameters 801
_refine_ls_number_reflns 14185
_refine_ls_number_restraints 108
_refine_ls_restrained_S_all 1.043
_refine_ls_R_factor_all 0.1607
_refine_ls_R_factor_gt 0.0847
_refine_ls_shift/su_max 0.000
_refine_ls_shift/su_mean 0.000
_refine_ls_structure_factor_coef Fsqd
_refine_ls_weighting_details 'w=1/[\s^2^(Fo^2^)+(0.0512P)^2^+30.1289P] where P=(Fo^2^+2Fc^2^)/3'
_refine_ls_weighting_scheme calc
_refine_ls_wR_factor_gt 0.1527
_refine_ls_wR_factor_ref 0.1954
_reflns_Friedel_coverage 0.000
_reflns_number_gt 7432
_reflns_number_total 14185
_reflns_threshold_expression 'I > 2\s(I)'
_cod_data_source_file d1ce00902h2.cif
_cod_data_source_block shelx_CCDC1
_cod_depositor_comments 'Adding full bibliography for 7243461--7243466.cif.'
_cod_database_code 7243462
_shelx_shelxl_version_number 2018/3
_shelx_space_group_comment
;
The symmetry employed for this shelxl refinement is uniquely defined
by the following loop, which should always be used as a source of
symmetry information in preference to the above space-group names.
They are only intended as comments.
;

loop_
_space_group_symop_operation_xyz
'x, y, z'
'x+1/2, y+1/2, z+1/2'
'-x, -y, -z'
'-x+1/2, -y+1/2, -z+1/2'

loop_
_atom_site_label
_atom_site_type_symbol
_atom_site_fract_x
_atom_site_fract_y
_atom_site_fract_z
_atom_site_U_iso_or_equiv
_atom_site_adp_type
_atom_site_occupancy
_atom_site_site_symmetry_order
_atom_site_calc_flag
_atom_site_refinement_flags_posn
_atom_site_refinement_flags_adp
_atom_site_refinement_flags_occupancy
_atom_site_disorder_assembly
_atom_site_disorder_group
Br1 Br 0.19663(10) 0.75477(12) 0.10538(2) 0.0648(3) Uani 1 1 d . . . . .
Br2 Br -0.21564(11) 0.73772(13) 0.10565(2) 0.0688(3) Uani 1 1 d . . . . .
Br3 Br 0.00429(12) 0.56525(10) 0.14467(2) 0.0639(3) Uani 1 1 d . . . . .
Br4 Br -0.01836(13) 0.95922(11) 0.14284(2) 0.0731(4) Uani 1 1 d . . . . .
Zn1 Zn -0.00871(10) 0.75392(10) 0.12471(2) 0.0419(3) Uani 1 1 d . . . . .
S1 S 0.1446(2) 0.3496(3) -0.04031(4) 0.0520(7) Uani 1 1 d . . . . .
S2 S 0.1202(3) 0.3439(2) -0.00100(3) 0.0487(6) Uani 1 1 d . . . . .
S3 S 0.1180(2) 0.3578(2) 0.04231(3) 0.0473(6) Uani 1 1 d . . . . .
S4 S 0.1396(3) 0.3908(3) 0.08166(4) 0.0564(7) Uani 1 1 d D . . . .
S5 S -0.1286(3) 0.1468(3) 0.08217(4) 0.0565(7) Uani 1 1 d D . . . .
S6 S -0.1157(2) 0.1641(2) 0.04270(3) 0.0473(6) Uani 1 1 d . . . . .
S7 S -0.1204(3) 0.1562(2) -0.00077(3) 0.0480(6) Uani 1 1 d . . . . .
S8 S -0.1447(3) 0.1294(3) -0.03992(4) 0.0533(7) Uani 1 1 d . . . . .
S9 S -0.3789(2) 0.4088(2) 0.02166(3) 0.0462(6) Uani 1 1 d . . . . .
S10 S -0.3471(2) 0.4027(3) 0.06095(3) 0.0522(7) Uani 1 1 d D . . . .
S11 S -0.6346(2) 0.6237(3) 0.06104(3) 0.0466(6) Uani 1 1 d D . . . .
S12 S -0.6167(2) 0.5975(2) 0.02178(3) 0.0465(6) Uani 1 1 d . . . . .
S13 S -0.3816(2) -0.0882(2) 0.02209(3) 0.0465(6) Uani 1 1 d . . . . .
S14 S -0.3614(2) -0.0984(2) 0.06146(3) 0.0461(6) Uani 1 1 d D . . . .
S15 S -0.6476(3) 0.1238(3) 0.06049(4) 0.0539(7) Uani 1 1 d D . . . .
S16 S -0.6179(2) 0.1013(2) 0.02129(3) 0.0468(6) Uani 1 1 d . . . . .
S17 S 0.3390(3) 0.4027(3) 0.18926(4) 0.0613(8) Uani 1 1 d D . . . .
S18 S 0.3298(3) 0.3759(3) 0.22854(4) 0.0571(7) Uani 1 1 d . . . . .
S19 S 0.1677(3) 0.1244(3) 0.22795(4) 0.0578(7) Uani 1 1 d . . . . .
S20 S 0.1475(3) 0.1012(2) 0.18865(4) 0.0580(7) Uani 1 1 d D . . . .
S21 S -0.3531(3) 0.1340(3) 0.22842(4) 0.0613(7) Uani 1 1 d . . . . .
S22 S -0.3708(3) 0.1015(3) 0.18914(4) 0.0656(8) Uani 1 1 d D . . . .
S23 S -0.1412(3) 0.3777(3) 0.18874(4) 0.0578(7) Uani 1 1 d D . . . .
S24 S -0.1545(3) 0.3610(3) 0.22816(4) 0.0607(7) Uani 1 1 d . . . . .
S25 S -0.5964(3) 0.8881(3) 0.29003(4) 0.0694(8) Uani 1 1 d . . . . .
S26 S -0.5780(3) 0.8550(3) 0.25090(4) 0.0598(7) Uani 1 1 d . . . . .
S27 S -0.5809(3) 0.8485(3) 0.20797(4) 0.0570(7) Uani 1 1 d . . . . .
S28 S -0.6107(3) 0.8637(3) 0.16861(4) 0.0652(8) Uani 1 1 d . . . . .
S29 S -0.3785(3) 0.5910(3) 0.16805(4) 0.0622(8) Uani 1 1 d . . . . .
S30 S -0.4000(3) 0.6103(2) 0.20754(3) 0.0513(6) Uani 1 1 d . . . . .
S31 S -0.3997(3) 0.6160(3) 0.25143(4) 0.0552(7) Uani 1 1 d . . . . .
S32 S -0.3807(3) 0.6031(3) 0.29080(4) 0.0626(8) Uani 1 1 d . . . . .
C1 C 0.0259(9) 0.3088(9) -0.05823(13) 0.049(2) Uani 1 1 d . . . . .
H1A H -0.053861 0.369319 -0.057564 0.059 Uiso 1 1 calc R U . . .
H1B H 0.073221 0.324344 -0.069537 0.059 Uiso 1 1 calc R U . . .
C10 C -0.0293(9) 0.1660(9) -0.05843(12) 0.045(2) Uani 1 1 d . U . . .
H10A H 0.050288 0.105065 -0.058118 0.054 Uiso 1 1 calc R U . . .
H10B H -0.079935 0.149355 -0.069645 0.054 Uiso 1 1 calc R U . . .
C6 C 0.009(4) 0.377(4) 0.0990(5) 0.046(4) Uani 0.44(7) 1 d D U P A 1
H6A H 0.046326 0.409459 0.110485 0.055 Uiso 0.44(7) 1 calc R U P A 1
H6B H -0.074413 0.428165 0.096057 0.055 Uiso 0.44(7) 1 calc R U P A 1
C7 C -0.028(4) 0.226(4) 0.1001(3) 0.045(5) Uani 0.44(7) 1 d D U P A 1
H7A H -0.079249 0.213158 0.111178 0.054 Uiso 0.44(7) 1 calc R U P A 1
H7B H 0.060152 0.177381 0.101196 0.054 Uiso 0.44(7) 1 calc R U P A 1
C6' C 0.024(3) 0.338(4) 0.0993(4) 0.046(4) Uani 0.56(7) 1 d D . P A 2
H6'A H 0.063848 0.366389 0.110834 0.055 Uiso 0.56(7) 1 calc R U P A 2
H6'B H -0.066197 0.383169 0.097968 0.055 Uiso 0.56(7) 1 calc R U P A 2
C7' C -0.003(3) 0.186(4) 0.0997(3) 0.045(5) Uani 0.56(7) 1 d D . P A 2
H7'A H -0.040135 0.160469 0.111295 0.054 Uiso 0.56(7) 1 calc R U P A 2
H7'B H 0.084161 0.137320 0.097646 0.054 Uiso 0.56(7) 1 calc R U P A 2
C2 C 0.0546(8) 0.2873(8) -0.02195(13) 0.041(2) Uani 1 1 d . . . . .
C3 C 0.0018(9) 0.2580(8) 0.02989(12) 0.040(2) Uani 1 1 d . . . . .
C4 C -0.0005(8) 0.2530(8) 0.01183(12) 0.038(2) Uani 1 1 d . . . . .
C5 C 0.0560(8) 0.3107(8) 0.06344(13) 0.041(2) Uani 1 1 d . . . . .
C8 C -0.0465(8) 0.2189(8) 0.06334(13) 0.040(2) Uani 1 1 d . . . . .
C9 C -0.0565(9) 0.2005(8) -0.02184(12) 0.040(2) Uani 1 1 d . . . . .
C11 C -0.5006(10) 0.5010(9) 0.00894(11) 0.041(2) Uani 1 1 d . . . . .
C12 C -0.4403(8) 0.4647(8) 0.04282(13) 0.041(2) Uani 1 1 d . . . . .
C13 C -0.5142(11) 0.5888(9) 0.07916(13) 0.044(3) Uani 0.885(16) 1 d D . P B 1
H13A H -0.432572 0.647105 0.078259 0.053 Uiso 0.885(16) 1 calc R U P B 1
H13B H -0.559941 0.609153 0.090516 0.053 Uiso 0.885(16) 1 calc R U P B 1
C14 C -0.4648(12) 0.4429(9) 0.07911(13) 0.049(3) Uani 0.885(16) 1 d D . P B 1
H14A H -0.546684 0.384498 0.078233 0.058 Uiso 0.885(16) 1 calc R U P B 1
H14B H -0.417537 0.425350 0.090441 0.058 Uiso 0.885(16) 1 calc R U P B 1
C13' C -0.574(6) 0.534(9) 0.0804(7) 0.044(3) Uani 0.115(16) 1 d D . P B 2
H13C H -0.593308 0.585533 0.091305 0.053 Uiso 0.115(16) 1 calc R U P B 2
H13D H -0.624415 0.448939 0.081152 0.053 Uiso 0.115(16) 1 calc R U P B 2
C14' C -0.414(6) 0.508(8) 0.0788(8) 0.049(3) Uani 0.115(16) 1 d D . P B 2
H14C H -0.382540 0.469277 0.090096 0.058 Uiso 0.115(16) 1 calc R U P B 2
H14D H -0.367845 0.594188 0.077955 0.058 Uiso 0.115(16) 1 calc R U P B 2
C15 C -0.5504(8) 0.5507(8) 0.04278(11) 0.034(2) Uani 1 1 d . . . . .
C16 C -0.5010(9) 0.0022(8) 0.00894(11) 0.037(2) Uani 1 1 d . . . . .
C17 C -0.4488(8) -0.0329(8) 0.04283(13) 0.038(2) Uani 1 1 d . . . . .
C18 C -0.4812(14) -0.0566(10) 0.07957(17) 0.052(4) Uani 0.750(12) 1 d D . P C 1
H18A H -0.564083 -0.113566 0.078717 0.063 Uiso 0.750(12) 1 calc R U P C 1
H18B H -0.435317 -0.072188 0.091055 0.063 Uiso 0.750(12) 1 calc R U P C 1
C19 C -0.5254(11) 0.0911(10) 0.07851(14) 0.047(3) Uani 0.750(12) 1 d D U P C 1
H19A H -0.441749 0.145751 0.076940 0.056 Uiso 0.750(12) 1 calc R U P C 1
H19B H -0.568180 0.118041 0.089823 0.056 Uiso 0.750(12) 1 calc R U P C 1
C18' C -0.445(3) -0.008(4) 0.0796(4) 0.052(4) Uani 0.250(12) 1 d D U P C 2
H18C H -0.423628 -0.053673 0.090731 0.063 Uiso 0.250(12) 1 calc R U P C 2
H18D H -0.402572 0.080432 0.080525 0.063 Uiso 0.250(12) 1 calc R U P C 2
C19' C -0.607(3) 0.009(3) 0.0782(4) 0.047(3) Uani 0.250(12) 1 d D U P C 2
H19C H -0.643189 0.042937 0.089541 0.056 Uiso 0.250(12) 1 calc R U P C 2
H19D H -0.650619 -0.077399 0.075614 0.056 Uiso 0.250(12) 1 calc R U P C 2
C20 C -0.5564(8) 0.0537(8) 0.04250(12) 0.036(2) Uani 1 1 d . . . . .
C21 C 0.2357(12) 0.3315(10) 0.17128(14) 0.057(4) Uani 0.795(12) 1 d D U P D 1
H21A H 0.138820 0.360891 0.172621 0.069 Uiso 0.795(12) 1 calc R U P D 1
H21B H 0.270137 0.365622 0.159982 0.069 Uiso 0.795(12) 1 calc R U P D 1
C25 C 0.2381(14) 0.1783(10) 0.17036(15) 0.057(4) Uani 0.795(12) 1 d D . P D 1
H25A H 0.335478 0.148495 0.170370 0.069 Uiso 0.795(12) 1 calc R U P D 1
H25B H 0.195113 0.148374 0.159104 0.069 Uiso 0.795(12) 1 calc R U P D 1
C21' C 0.323(4) 0.268(3) 0.1730(5) 0.057(4) Uani 0.205(12) 1 d D . P D 2
H21C H 0.353038 0.296051 0.161172 0.069 Uiso 0.205(12) 1 calc R U P D 2
H21D H 0.377570 0.190912 0.176524 0.069 Uiso 0.205(12) 1 calc R U P D 2
C25' C 0.163(4) 0.236(4) 0.1730(6) 0.057(4) Uani 0.205(12) 1 d D . P D 2
H25C H 0.130508 0.207844 0.161054 0.069 Uiso 0.205(12) 1 calc R U P D 2
H25D H 0.108625 0.313170 0.176901 0.069 Uiso 0.205(12) 1 calc R U P D 2
C22 C 0.2822(9) 0.3088(8) 0.20743(13) 0.043(2) Uani 1 1 d . . . . .
C23 C 0.2494(10) 0.2510(9) 0.24078(12) 0.045(2) Uani 1 1 d . . . . .
C24 C 0.2085(9) 0.1944(9) 0.20732(12) 0.040(2) Uani 1 1 d . . . . .
C26 C -0.2518(11) 0.2494(10) 0.24082(13) 0.053(3) Uani 1 1 d . . . . .
C27 C -0.3019(10) 0.1921(9) 0.20749(14) 0.053(3) Uani 1 1 d . . . . .
C28 C -0.3366(12) 0.2155(12) 0.17112(15) 0.058(4) Uani 0.810(14) 1 d D U P E 1
H28A H -0.360294 0.171726 0.159727 0.070 Uiso 0.810(14) 1 calc R U P E 1
H28B H -0.397107 0.293248 0.172497 0.070 Uiso 0.810(14) 1 calc R U P E 1
C29 C -0.1821(11) 0.2620(13) 0.17070(17) 0.058(4) Uani 0.810(14) 1 d D . P E 1
H29A H -0.163923 0.304434 0.159301 0.069 Uiso 0.810(14) 1 calc R U P E 1
H29B H -0.120878 0.184533 0.171537 0.069 Uiso 0.810(14) 1 calc R U P E 1
C28' C -0.247(5) 0.138(4) 0.1717(5) 0.058(4) Uani 0.190(14) 1 d D . P E 2
H28C H -0.156374 0.098446 0.174447 0.070 Uiso 0.190(14) 1 calc R U P E 2
H28D H -0.280635 0.100757 0.160279 0.070 Uiso 0.190(14) 1 calc R U P E 2
C29' C -0.234(7) 0.292(4) 0.1707(7) 0.058(4) Uani 0.190(14) 1 d D . P E 2
H29C H -0.328509 0.329062 0.170033 0.069 Uiso 0.190(14) 1 calc R U P E 2
H29D H -0.187314 0.313062 0.159519 0.069 Uiso 0.190(14) 1 calc R U P E 2
C30 C -0.2084(9) 0.2954(9) 0.20731(14) 0.047(2) Uani 1 1 d . . . . .
C31 C -0.4257(10) 0.7148(10) 0.30911(15) 0.062(3) Uani 1 1 d . U . . .
H31A H -0.418680 0.665899 0.320236 0.074 Uiso 1 1 calc R U . . .
H31B H -0.356281 0.786396 0.309700 0.074 Uiso 1 1 calc R U . . .
C32 C -0.5654(10) 0.7748(10) 0.30811(13) 0.055(3) Uani 1 1 d . U . . .
H32A H -0.582535 0.822623 0.319365 0.066 Uiso 1 1 calc R U . . .
H32B H -0.634405 0.703050 0.307140 0.066 Uiso 1 1 calc R U . . .
C33 C -0.5288(10) 0.7956(9) 0.27203(13) 0.047(2) Uani 1 1 d . . . . .
C34 C -0.4884(9) 0.7337(9) 0.23844(12) 0.042(2) Uani 1 1 d . . . . .
C35 C -0.4881(9) 0.7303(9) 0.22031(12) 0.044(2) Uani 1 1 d . . . . .
C36 C -0.5352(9) 0.7829(9) 0.18688(13) 0.046(2) Uani 1 1 d . . . . .
C37 C -0.5810(11) 0.7412(10) 0.15129(14) 0.061(3) Uani 1 1 d . U . . .
H37A H -0.638779 0.662965 0.153516 0.073 Uiso 1 1 calc R U . . .
H37B H -0.610117 0.777412 0.139816 0.073 Uiso 1 1 calc R U . . .
C38 C -0.4297(11) 0.6998(10) 0.15021(15) 0.067(3) Uani 1 1 d . U . . .
H38A H -0.370500 0.779216 0.150658 0.080 Uiso 1 1 calc R U . . .
H38B H -0.413964 0.654328 0.138754 0.080 Uiso 1 1 calc R U . . .
C39 C -0.4495(9) 0.6759(9) 0.18653(12) 0.042(2) Uani 1 1 d . . . . .
C40 C -0.4462(9) 0.6862(9) 0.27202(12) 0.044(2) Uani 1 1 d . . . . .
Cl2 Cl -0.3038(3) 0.3824(3) 0.12523(4) 0.0738(9) Uani 1 1 d . . . . .
Cl1 Cl -0.6311(3) 0.4454(3) 0.12387(5) 0.0762(9) Uani 1 1 d . . . . .
C41 C -0.5671(12) 0.2832(10) 0.12489(13) 0.056(3) Uani 1 1 d . . . . .
C46 C -0.4287(11) 0.2560(13) 0.12499(15) 0.067(3) Uani 1 1 d . . . . .
C45 C -0.3726(12) 0.1094(13) 0.12500(13) 0.068(3) Uani 1 1 d . . . . .
H45A H -0.277653 0.086157 0.124835 0.081 Uiso 1 1 calc R U . . .
C42 C -0.6744(12) 0.1763(12) 0.12524(14) 0.065(3) Uani 1 1 d . . . . .
H42A H -0.770373 0.195241 0.125385 0.078 Uiso 1 1 calc R U . . .
C43 C -0.6278(15) 0.0548(13) 0.12533(14) 0.083(4) Uani 1 1 d . . . . .
H43A H -0.691115 -0.016546 0.125435 0.099 Uiso 1 1 calc R U . . .
C44 C -0.4713(16) 0.0279(13) 0.12526(18) 0.086(4) Uani 1 1 d . U . . .
H44A H -0.445434 -0.061899 0.125428 0.104 Uiso 1 1 calc R U . . .

loop_
_atom_site_aniso_label
_atom_site_aniso_U_11
_atom_site_aniso_U_22
_atom_site_aniso_U_33
_atom_site_aniso_U_23
_atom_site_aniso_U_13
_atom_site_aniso_U_12
Br1 0.0536(6) 0.0913(8) 0.0494(7) -0.0098(6) 0.0123(5) -0.0019(6)
Br2 0.0513(6) 0.1039(9) 0.0509(8) 0.0002(7) -0.0118(5) 0.0008(6)
Br3 0.0811(7) 0.0613(6) 0.0494(7) 0.0096(6) -0.0011(6) 0.0002(6)
Br4 0.1034(9) 0.0591(7) 0.0563(8) -0.0155(6) 0.0010(7) -0.0017(6)
Zn1 0.0439(6) 0.0511(6) 0.0305(6) -0.0025(5) -0.0007(5) -0.0011(5)
S1 0.0505(14) 0.0708(17) 0.0346(15) 0.0022(13) 0.0045(12) -0.0136(12)
S2 0.0608(15) 0.0543(14) 0.0308(15) -0.0042(12) -0.0007(12) -0.0083(12)
S3 0.0561(14) 0.0544(14) 0.0313(14) -0.0028(12) 0.0024(11) -0.0019(12)
S4 0.0535(14) 0.0820(18) 0.0333(15) -0.0086(14) 0.0051(12) -0.0171(13)
S5 0.0577(15) 0.0812(18) 0.0308(15) 0.0088(14) -0.0029(12) -0.0154(13)
S6 0.0564(14) 0.0548(14) 0.0308(14) 0.0004(12) -0.0018(11) -0.0033(12)
S7 0.0594(15) 0.0564(14) 0.0283(14) 0.0005(12) 0.0041(11) -0.0091(12)
S8 0.0531(14) 0.0762(17) 0.0302(15) -0.0026(13) -0.0064(12) -0.0170(13)
S9 0.0544(14) 0.0560(14) 0.0281(14) -0.0020(12) -0.0013(11) 0.0087(12)
S10 0.0481(13) 0.0795(18) 0.0296(14) 0.0114(14) -0.0013(11) 0.0171(12)
S11 0.0394(12) 0.0685(16) 0.0321(14) 0.0011(13) -0.0005(11) 0.0072(11)
S12 0.0526(14) 0.0580(15) 0.0289(14) 0.0037(12) -0.0051(11) 0.0051(12)
S13 0.0531(14) 0.0586(15) 0.0277(14) -0.0002(12) 0.0053(11) 0.0073(12)
S14 0.0431(12) 0.0657(15) 0.0296(14) 0.0047(12) 0.0001(10) 0.0091(11)
S15 0.0519(14) 0.0746(17) 0.0350(16) -0.0107(14) 0.0006(12) 0.0187(13)
S16 0.0551(14) 0.0601(15) 0.0253(14) 0.0043(12) 0.0041(11) 0.0107(12)
S17 0.099(2) 0.0537(15) 0.0311(16) -0.0011(13) 0.0133(15) -0.0174(14)
S18 0.0819(18) 0.0573(15) 0.0322(16) 0.0016(13) 0.0001(14) -0.0076(14)
S19 0.0816(19) 0.0567(15) 0.0354(16) 0.0055(13) 0.0076(14) -0.0066(14)
S20 0.0874(19) 0.0537(15) 0.0329(16) -0.0038(13) 0.0053(14) -0.0110(14)
S21 0.0827(19) 0.0716(18) 0.0295(16) -0.0027(14) 0.0015(14) -0.0033(15)
S22 0.101(2) 0.0625(17) 0.0332(16) -0.0013(14) -0.0123(15) -0.0091(16)
S23 0.0817(18) 0.0601(16) 0.0318(15) 0.0016(13) 0.0034(14) 0.0041(14)
S24 0.0794(18) 0.0705(17) 0.0319(16) -0.0079(14) -0.0044(14) -0.0014(15)
S25 0.110(2) 0.0624(17) 0.0364(18) -0.0031(15) 0.0038(16) 0.0209(16)
S26 0.0816(18) 0.0701(17) 0.0277(15) 0.0011(14) -0.0027(13) 0.0181(15)
S27 0.0741(17) 0.0655(16) 0.0311(16) -0.0051(13) -0.0019(13) 0.0097(14)
S28 0.090(2) 0.0700(18) 0.0355(17) -0.0018(15) -0.0051(15) 0.0216(16)
S29 0.090(2) 0.0659(17) 0.0306(16) 0.0021(14) 0.0082(14) 0.0178(15)
S30 0.0669(16) 0.0596(15) 0.0274(14) 0.0029(12) 0.0013(12) 0.0031(13)
S31 0.0730(17) 0.0651(16) 0.0275(15) -0.0026(13) 0.0034(13) 0.0104(14)
S32 0.089(2) 0.0693(17) 0.0303(16) 0.0087(14) 0.0046(14) 0.0212(15)
C1 0.059(6) 0.054(6) 0.035(6) 0.012(5) 0.002(5) 0.004(5)
C10 0.057(5) 0.059(5) 0.017(4) 0.003(4) -0.012(4) 0.006(4)
C6 0.051(7) 0.056(9) 0.031(5) 0.002(7) 0.007(5) 0.007(8)
C7 0.051(8) 0.053(9) 0.033(6) 0.021(7) 0.005(5) 0.010(7)
C6' 0.051(7) 0.056(9) 0.031(5) 0.002(7) 0.007(5) 0.007(8)
C7' 0.051(8) 0.053(9) 0.033(6) 0.021(7) 0.005(5) 0.010(7)
C2 0.041(5) 0.047(5) 0.036(6) -0.001(5) 0.008(4) 0.001(4)
C3 0.054(5) 0.042(5) 0.021(5) -0.009(4) 0.003(4) 0.003(4)
C4 0.045(5) 0.046(5) 0.021(5) -0.007(4) 0.000(4) 0.009(4)
C5 0.039(5) 0.049(5) 0.034(6) 0.008(5) -0.002(4) 0.009(4)
C8 0.034(4) 0.051(5) 0.036(6) 0.005(5) 0.003(4) 0.004(4)
C9 0.049(5) 0.043(5) 0.029(5) 0.001(4) 0.006(4) 0.002(4)
C11 0.060(5) 0.047(5) 0.014(5) -0.001(4) 0.001(4) -0.002(4)
C12 0.036(5) 0.049(5) 0.038(6) 0.000(5) 0.003(4) -0.001(4)
C13 0.048(7) 0.056(7) 0.028(6) -0.009(5) -0.002(5) 0.007(5)
C14 0.062(7) 0.056(7) 0.028(6) 0.005(6) 0.001(5) -0.002(6)
C13' 0.048(7) 0.056(7) 0.028(6) -0.009(5) -0.002(5) 0.007(5)
C14' 0.062(7) 0.056(7) 0.028(6) 0.005(6) 0.001(5) -0.002(6)
C15 0.031(4) 0.051(5) 0.019(5) -0.004(4) -0.008(4) -0.006(4)
C16 0.046(5) 0.046(5) 0.021(5) 0.012(4) 0.008(4) -0.002(4)
C17 0.029(4) 0.048(5) 0.038(6) 0.002(4) -0.004(4) -0.006(4)
C18 0.061(7) 0.051(8) 0.045(6) 0.000(6) 0.008(5) 0.003(6)
C19 0.056(6) 0.048(5) 0.037(6) -0.012(5) 0.007(5) 0.005(4)
C18' 0.061(7) 0.051(8) 0.045(6) 0.000(6) 0.008(5) 0.003(6)
C19' 0.056(6) 0.048(5) 0.037(6) -0.012(5) 0.007(5) 0.005(4)
C20 0.041(5) 0.046(5) 0.021(5) -0.008(4) -0.012(4) 0.003(4)
C21 0.064(7) 0.063(7) 0.046(7) 0.016(6) 0.001(6) -0.005(5)
C25 0.065(9) 0.063(9) 0.043(8) -0.012(7) 0.005(7) -0.013(7)
C21' 0.064(7) 0.063(7) 0.046(7) 0.016(6) 0.001(6) -0.005(5)
C25' 0.065(9) 0.063(9) 0.043(8) -0.012(7) 0.005(7) -0.013(7)
C22 0.053(5) 0.043(5) 0.034(6) -0.001(5) 0.000(5) 0.009(4)
C23 0.054(5) 0.054(5) 0.028(5) 0.004(5) -0.002(5) 0.011(4)
C24 0.051(5) 0.051(5) 0.016(5) -0.002(4) 0.001(4) 0.009(4)
C26 0.062(6) 0.056(6) 0.040(6) -0.012(6) -0.004(5) 0.002(5)
C27 0.072(7) 0.049(6) 0.038(6) -0.006(5) -0.001(5) -0.001(5)
C28 0.074(7) 0.059(7) 0.041(7) -0.012(6) -0.004(6) -0.007(6)
C29 0.075(11) 0.060(9) 0.038(7) -0.023(6) 0.008(7) 0.013(7)
C28' 0.074(7) 0.059(7) 0.041(7) -0.012(6) -0.004(6) -0.007(6)
C29' 0.075(11) 0.060(9) 0.038(7) -0.023(6) 0.008(7) 0.013(7)
C30 0.056(6) 0.050(5) 0.036(6) -0.003(5) -0.010(5) 0.013(5)
C31 0.070(6) 0.068(6) 0.046(6) -0.007(5) 0.002(5) 0.006(5)
C32 0.070(6) 0.067(5) 0.028(5) 0.000(5) 0.010(4) 0.000(5)
C33 0.071(6) 0.048(5) 0.021(5) 0.004(4) 0.003(5) -0.004(5)
C34 0.052(5) 0.053(5) 0.019(5) 0.001(4) -0.009(4) -0.003(4)
C35 0.052(5) 0.061(6) 0.019(5) 0.008(5) -0.008(4) -0.006(4)
C36 0.054(6) 0.053(6) 0.031(6) 0.000(5) 0.006(5) -0.005(5)
C37 0.087(6) 0.064(6) 0.031(5) -0.004(5) -0.008(5) -0.002(5)
C38 0.089(6) 0.061(6) 0.051(6) 0.008(5) 0.016(5) -0.005(5)
C39 0.052(5) 0.057(6) 0.015(5) -0.006(4) -0.005(4) -0.007(5)
C40 0.059(6) 0.054(6) 0.020(5) -0.004(4) 0.010(4) -0.007(5)
Cl2 0.0623(16) 0.090(2) 0.069(2) -0.0020(17) 0.0046(15) -0.0178(15)
Cl1 0.084(2) 0.0720(18) 0.072(2) -0.0080(17) 0.0083(17) 0.0102(15)
C41 0.081(7) 0.062(6) 0.023(6) -0.006(5) -0.003(5) 0.003(6)
C46 0.059(7) 0.105(9) 0.037(7) 0.000(7) -0.001(5) -0.004(6)
C45 0.067(7) 0.116(10) 0.020(6) -0.012(6) 0.008(5) -0.028(7)
C42 0.084(8) 0.084(8) 0.028(6) 0.000(6) -0.009(6) 0.006(7)
C43 0.143(12) 0.086(9) 0.019(6) 0.010(6) -0.011(7) -0.056(9)
C44 0.118(8) 0.083(7) 0.058(7) 0.004(6) 0.012(6) 0.021(7)

loop_
_atom_type_symbol
_atom_type_description
_atom_type_scat_dispersion_real
_atom_type_scat_dispersion_imag
_atom_type_scat_source
C C 0.0033 0.0016 'International Tables Vol C Tables 4.2.6.8 and 6.1.1.4'
H H 0.0000 0.0000 'International Tables Vol C Tables 4.2.6.8 and 6.1.1.4'
S S 0.1246 0.1234 'International Tables Vol C Tables 4.2.6.8 and 6.1.1.4'
Cl Cl 0.1484 0.1585 'International Tables Vol C Tables 4.2.6.8 and 6.1.1.4'
Zn Zn 0.2839 1.4301 'International Tables Vol C Tables 4.2.6.8 and 6.1.1.4'
Br Br -0.2901 2.4595 'International Tables Vol C Tables 4.2.6.8 and 6.1.1.4'

loop_
_geom_angle_atom_site_label_1
_geom_angle_atom_site_label_2
_geom_angle_atom_site_label_3
_geom_angle
_geom_angle_site_symmetry_1
_geom_angle_site_symmetry_3
_geom_angle_publ_flag
Br2 Zn1 Br3 110.73(5) . . ?
Br2 Zn1 Br1 107.77(6) . . ?
Br3 Zn1 Br1 109.55(6) . . ?
Br2 Zn1 Br4 109.65(6) . . ?
Br3 Zn1 Br4 108.60(6) . . ?
Br1 Zn1 Br4 110.54(6) . . ?
C2 S1 C1 101.3(4) . . ?
C2 S2 C4 95.3(4) . . ?
C3 S3 C5 95.8(4) . . ?
C5 S4 C6' 98.9(12) . . ?
C5 S4 C6 101.9(15) . . ?
C8 S5 C7' 101.3(9) . . ?
C8 S5 C7 100.0(12) . . ?
C8 S6 C3 94.6(4) . . ?
C4 S7 C9 96.1(4) . . ?
C9 S8 C10 102.5(4) . . ?
C11 S9 C12 95.7(4) . . ?
C12 S10 C14 100.9(5) . . ?
C12 S10 C14' 101(3) . . ?
C15 S11 C13 102.0(4) . . ?
C15 S11 C13' 106(3) . . ?
C11 S12 C15 96.3(4) . . ?
C16 S13 C17 95.4(4) . . ?
C17 S14 C18' 101.3(14) . . ?
C17 S14 C18 102.0(5) . . ?
C20 S15 C19 100.1(5) . . ?
C20 S15 C19' 101.7(11) . . ?
C16 S16 C20 96.0(4) . . ?
C22 S17 C21 101.4(5) . . ?
C22 S17 C21' 95.2(16) . . ?
C23 S18 C22 95.3(4) . . ?
C24 S19 C23 94.8(4) . . ?
C24 S20 C25 102.4(5) . . ?
C24 S20 C25' 95.4(18) . . ?
C27 S21 C26 95.1(5) . . ?
C27 S22 C28' 102.4(17) . . ?
C27 S22 C28 100.8(5) . . ?
C30 S23 C29 102.0(6) . . ?
C30 S23 C29' 101(2) . . ?
C26 S24 C30 95.4(5) . . ?
C33 S25 C32 100.6(5) . . ?
C34 S26 C33 96.1(4) . . ?
C35 S27 C36 95.6(5) . . ?
C36 S28 C37 100.1(5) . . ?
C39 S29 C38 100.7(5) . . ?
C35 S30 C39 95.4(4) . . ?
C40 S31 C34 95.6(5) . . ?
C40 S32 C31 102.8(5) . . ?
C10 C1 S1 115.1(6) . . ?
C10 C1 H1A 108.5 . . ?
S1 C1 H1A 108.5 . . ?
C10 C1 H1B 108.5 . . ?
S1 C1 H1B 108.5 . . ?
H1A C1 H1B 107.5 . . ?
C1 C10 S8 113.8(7) . . ?
C1 C10 H10A 108.8 . . ?
S8 C10 H10A 108.8 . . ?
C1 C10 H10B 108.8 . . ?
S8 C10 H10B 108.8 . . ?
H10A C10 H10B 107.7 . . ?
C7 C6 S4 106(2) . . ?
C7 C6 H6A 110.5 . . ?
S4 C6 H6A 110.5 . . ?
C7 C6 H6B 110.5 . . ?
S4 C6 H6B 110.5 . . ?
H6A C6 H6B 108.7 . . ?
C6 C7 S5 120(3) . . ?
C6 C7 H7A 107.4 . . ?
S5 C7 H7A 107.4 . . ?
C6 C7 H7B 107.4 . . ?
S5 C7 H7B 107.4 . . ?
H7A C7 H7B 107.0 . . ?
C7' C6' S4 114.4(17) . . ?
C7' C6' H6'A 108.7 . . ?
S4 C6' H6'A 108.7 . . ?
C7' C6' H6'B 108.7 . . ?
S4 C6' H6'B 108.7 . . ?
H6'A C6' H6'B 107.6 . . ?
C6' C7' S5 107(2) . . ?
C6' C7' H7'A 110.3 . . ?
S5 C7' H7'A 110.3 . . ?
C6' C7' H7'B 110.3 . . ?
S5 C7' H7'B 110.3 . . ?
H7'A C7' H7'B 108.5 . . ?
C9 C2 S1 128.6(8) . . ?
C9 C2 S2 117.2(7) . . ?
S1 C2 S2 114.2(5) . . ?
C4 C3 S3 123.3(7) . . ?
C4 C3 S6 121.8(7) . . ?
S3 C3 S6 114.9(5) . . ?
C3 C4 S7 123.5(7) . . ?
C3 C4 S2 121.8(7) . . ?
S7 C4 S2 114.7(5) . . ?
C8 C5 S4 129.4(7) . . ?
C8 C5 S3 116.0(7) . . ?
S4 C5 S3 114.6(5) . . ?
C5 C8 S6 118.5(7) . . ?
C5 C8 S5 127.4(8) . . ?
S6 C8 S5 114.0(5) . . ?
C2 C9 S8 128.2(7) . . ?
C2 C9 S7 116.7(7) . . ?
S8 C9 S7 115.1(5) . . ?
C11 C11 S12 123.7(10) 3_465 . ?
C11 C11 S9 122.0(10) 3_465 . ?
S12 C11 S9 114.3(5) . . ?
C15 C12 S10 128.9(7) . . ?
C15 C12 S9 116.7(7) . . ?
S10 C12 S9 114.4(5) . . ?
C14 C13 S11 112.9(7) . . ?
C14 C13 H13A 109.0 . . ?
S11 C13 H13A 109.0 . . ?
C14 C13 H13B 109.0 . . ?
S11 C13 H13B 109.0 . . ?
H13A C13 H13B 107.8 . . ?
C13 C14 S10 113.2(7) . . ?
C13 C14 H14A 108.9 . . ?
S10 C14 H14A 108.9 . . ?
C13 C14 H14B 108.9 . . ?
S10 C14 H14B 108.9 . . ?
H14A C14 H14B 107.7 . . ?
C14' C13' S11 109(5) . . ?
C14' C13' H13C 109.8 . . ?
S11 C13' H13C 109.8 . . ?
C14' C13' H13D 109.8 . . ?
S11 C13' H13D 109.8 . . ?
H13C C13' H13D 108.3 . . ?
C13' C14' S10 120(5) . . ?
C13' C14' H14C 107.3 . . ?
S10 C14' H14C 107.3 . . ?
C13' C14' H14D 107.3 . . ?
S10 C14' H14D 107.3 . . ?
H14C C14' H14D 106.9 . . ?
C12 C15 S11 128.2(7) . . ?
C12 C15 S12 117.0(7) . . ?
S11 C15 S12 114.8(5) . . ?
C16 C16 S16 123.2(9) 3_455 . ?
C16 C16 S13 122.4(9) 3_455 . ?
S16 C16 S13 114.3(5) . . ?
C20 C17 S14 128.6(7) . . ?
C20 C17 S13 117.4(7) . . ?
S14 C17 S13 114.0(5) . . ?
C19 C18 S14 110.1(7) . . ?
C19 C18 H18A 109.6 . . ?
S14 C18 H18A 109.6 . . ?
C19 C18 H18B 109.6 . . ?
S14 C18 H18B 109.6 . . ?
H18A C18 H18B 108.1 . . ?
C18 C19 S15 113.6(9) . . ?
C18 C19 H19A 108.8 . . ?
S15 C19 H19A 108.8 . . ?
C18 C19 H19B 108.8 . . ?
S15 C19 H19B 108.8 . . ?
H19A C19 H19B 107.7 . . ?
C19' C18' S14 116(2) . . ?
C19' C18' H18C 108.2 . . ?
S14 C18' H18C 108.2 . . ?
C19' C18' H18D 108.2 . . ?
S14 C18' H18D 108.2 . . ?
H18C C18' H18D 107.3 . . ?
C18' C19' S15 109(2) . . ?
C18' C19' H19C 109.8 . . ?
S15 C19' H19C 109.8 . . ?
C18' C19' H19D 109.8 . . ?
S15 C19' H19D 109.8 . . ?
H19C C19' H19D 108.3 . . ?
C17 C20 S15 128.5(7) . . ?
C17 C20 S16 116.8(7) . . ?
S15 C20 S16 114.7(5) . . ?
C25 C21 S17 114.0(8) . . ?
C25 C21 H21A 108.7 . . ?
S17 C21 H21A 108.7 . . ?
C25 C21 H21B 108.7 . . ?
S17 C21 H21B 108.7 . . ?
H21A C21 H21B 107.6 . . ?
C21 C25 S20 113.5(8) . . ?
C21 C25 H25A 108.9 . . ?
S20 C25 H25A 108.9 . . ?
C21 C25 H25B 108.9 . . ?
S20 C25 H25B 108.9 . . ?
H25A C25 H25B 107.7 . . ?
C25' C21' S17 103(3) . . ?
C25' C21' H21C 111.1 . . ?
S17 C21' H21C 111.1 . . ?
C25' C21' H21D 111.1 . . ?
S17 C21' H21D 111.1 . . ?
H21C C21' H21D 109.1 . . ?
C21' C25' S20 104(2) . . ?
C21' C25' H25C 111.0 . . ?
S20 C25' H25C 111.0 . . ?
C21' C25' H25D 111.0 . . ?
S20 C25' H25D 111.0 . . ?
H25C C25' H25D 109.0 . . ?
C24 C22 S17 129.0(8) . . ?
C24 C22 S18 116.6(7) . . ?
S17 C22 S18 114.4(5) . . ?
C23 C23 S18 123.2(10) 4 . ?
C23 C23 S19 121.6(10) 4 . ?
S18 C23 S19 115.2(5) . . ?
C22 C24 S19 118.0(7) . . ?
C22 C24 S20 127.9(7) . . ?
S19 C24 S20 114.1(5) . . ?
C26 C26 S24 122.5(10) 4_455 . ?
C26 C26 S21 122.1(10) 4_455 . ?
S24 C26 S21 115.3(6) . . ?
C30 C27 S21 117.3(8) . . ?
C30 C27 S22 127.9(8) . . ?
S21 C27 S22 114.7(5) . . ?
C29 C28 S22 112.6(9) . . ?
C29 C28 H28A 109.1 . . ?
S22 C28 H28A 109.1 . . ?
C29 C28 H28B 109.1 . . ?
S22 C28 H28B 109.1 . . ?
H28A C28 H28B 107.8 . . ?
C28 C29 S23 112.0(8) . . ?
C28 C29 H29A 109.2 . . ?
S23 C29 H29A 109.2 . . ?
C28 C29 H29B 109.2 . . ?
S23 C29 H29B 109.2 . . ?
H29A C29 H29B 107.9 . . ?
C29' C28' S22 108(4) . . ?
C29' C28' H28C 110.2 . . ?
S22 C28' H28C 110.2 . . ?
C29' C28' H28D 110.2 . . ?
S22 C28' H28D 110.2 . . ?
H28C C28' H28D 108.5 . . ?
C28' C29' S23 117(3) . . ?
C28' C29' H29C 107.9 . . ?
S23 C29' H29C 107.9 . . ?
C28' C29' H29D 107.9 . . ?
S23 C29' H29D 107.9 . . ?
H29C C29' H29D 107.2 . . ?
C27 C30 S23 128.1(8) . . ?
C27 C30 S24 116.7(8) . . ?
S23 C30 S24 115.0(5) . . ?
C32 C31 S32 115.7(8) . . ?
C32 C31 H31A 108.4 . . ?
S32 C31 H31A 108.4 . . ?
C32 C31 H31B 108.4 . . ?
S32 C31 H31B 108.4 . . ?
H31A C31 H31B 107.4 . . ?
C31 C32 S25 116.6(7) . . ?
C31 C32 H32A 108.1 . . ?
S25 C32 H32A 108.1 . . ?
C31 C32 H32B 108.1 . . ?
S25 C32 H32B 108.1 . . ?
H32A C32 H32B 107.3 . . ?
C40 C33 S25 129.7(8) . . ?
C40 C33 S26 116.1(7) . . ?
S25 C33 S26 114.2(5) . . ?
C35 C34 S26 122.8(7) . . ?
C35 C34 S31 122.9(7) . . ?
S26 C34 S31 114.3(5) . . ?
C34 C35 S30 123.8(7) . . ?
C34 C35 S27 121.1(8) . . ?
S30 C35 S27 115.1(5) . . ?
C39 C36 S28 127.6(8) . . ?
C39 C36 S27 117.3(7) . . ?
S28 C36 S27 115.1(5) . . ?
C38 C37 S28 112.5(8) . . ?
C38 C37 H37A 109.1 . . ?
S28 C37 H37A 109.1 . . ?
C38 C37 H37B 109.1 . . ?
S28 C37 H37B 109.1 . . ?
H37A C37 H37B 107.8 . . ?
C37 C38 S29 112.8(7) . . ?
C37 C38 H38A 109.0 . . ?
S29 C38 H38A 109.0 . . ?
C37 C38 H38B 109.0 . . ?
S29 C38 H38B 109.0 . . ?
H38A C38 H38B 107.8 . . ?
C36 C39 S29 129.0(7) . . ?
C36 C39 S30 116.6(7) . . ?
S29 C39 S30 114.4(5) . . ?
C33 C40 S31 117.9(7) . . ?
C33 C40 S32 127.0(7) . . ?
S31 C40 S32 115.1(6) . . ?
C46 C41 C42 121.8(10) . . ?
C46 C41 Cl1 122.3(9) . . ?
C42 C41 Cl1 115.9(8) . . ?
C41 C46 C45 121.8(10) . . ?
C41 C46 Cl2 121.4(10) . . ?
C45 C46 Cl2 116.8(8) . . ?
C44 C45 C46 111.0(11) . . ?
C44 C45 H45A 124.5 . . ?
C46 C45 H45A 124.5 . . ?
C43 C42 C41 116.3(11) . . ?
C43 C42 H42A 121.8 . . ?
C41 C42 H42A 121.8 . . ?
C42 C43 C44 120.3(11) . . ?
C42 C43 H43A 119.8 . . ?
C44 C43 H43A 119.8 . . ?
C45 C44 C43 128.7(13) . . ?
C45 C44 H44A 115.6 . . ?
C43 C44 H44A 115.6 . . ?

loop_
_geom_bond_atom_site_label_1
_geom_bond_atom_site_label_2
_geom_bond_distance
_geom_bond_site_symmetry_2
_geom_bond_publ_flag
Br1 Zn1 2.4272(14) . ?
Br2 Zn1 2.4143(15) . ?
Br3 Zn1 2.4201(15) . ?
Br4 Zn1 2.4339(15) . ?
S1 C2 1.738(9) . ?
S1 C1 1.778(10) . ?
S2 C2 1.756(10) . ?
S2 C4 1.756(8) . ?
S3 C3 1.733(9) . ?
S3 C5 1.752(9) . ?
S4 C5 1.744(10) . ?
S4 C6' 1.804(9) . ?
S4 C6 1.804(10) . ?
S5 C8 1.769(9) . ?
S5 C7' 1.794(9) . ?
S5 C7 1.802(10) . ?
S6 C8 1.742(10) . ?
S6 C3 1.752(8) . ?
S7 C4 1.746(9) . ?
S7 C9 1.746(9) . ?
S8 C9 1.718(10) . ?
S8 C10 1.806(9) . ?
S9 C11 1.758(9) . ?
S9 C12 1.762(10) . ?
S10 C12 1.730(10) . ?
S10 C14 1.798(7) . ?
S10 C14' 1.797(10) . ?
S11 C15 1.729(9) . ?
S11 C13 1.797(7) . ?
S11 C13' 1.802(10) . ?
S12 C11 1.743(9) . ?
S12 C15 1.750(8) . ?
S13 C16 1.751(9) . ?
S13 C17 1.753(9) . ?
S14 C17 1.746(9) . ?
S14 C18' 1.798(10) . ?
S14 C18 1.810(8) . ?
S15 C20 1.734(9) . ?
S15 C19 1.798(8) . ?
S15 C19' 1.802(10) . ?
S16 C16 1.742(9) . ?
S16 C20 1.750(9) . ?
S17 C22 1.745(9) . ?
S17 C21 1.787(8) . ?
S17 C21' 1.799(10) . ?
S18 C23 1.734(9) . ?
S18 C22 1.750(10) . ?
S19 C24 1.741(9) . ?
S19 C23 1.745(10) . ?
S20 C24 1.750(9) . ?
S20 C25 1.797(8) . ?
S20 C25' 1.801(10) . ?
S21 C27 1.741(10) . ?
S21 C26 1.744(10) . ?
S22 C27 1.745(10) . ?
S22 C28' 1.793(10) . ?
S22 C28 1.803(8) . ?
S23 C30 1.742(10) . ?
S23 C29 1.793(8) . ?
S23 C29' 1.800(10) . ?
S24 C26 1.739(10) . ?
S24 C30 1.744(10) . ?
S25 C33 1.739(10) . ?
S25 C32 1.794(10) . ?
S26 C34 1.738(9) . ?
S26 C33 1.748(10) . ?
S27 C35 1.743(9) . ?
S27 C36 1.745(10) . ?
S28 C36 1.742(10) . ?
S28 C37 1.783(10) . ?
S29 C39 1.741(9) . ?
S29 C38 1.793(11) . ?
S30 C35 1.734(10) . ?
S30 C39 1.764(9) . ?
S31 C40 1.732(9) . ?
S31 C34 1.746(9) . ?
S32 C40 1.747(10) . ?
S32 C31 1.798(10) . ?
C1 C10 1.516(11) . ?
C1 H1A 0.9700 . ?
C1 H1B 0.9700 . ?
C10 H10A 0.9700 . ?
C10 H10B 0.9700 . ?
C6 C7 1.545(10) . ?
C6 H6A 0.9700 . ?
C6 H6B 0.9700 . ?
C7 H7A 0.9700 . ?
C7 H7B 0.9700 . ?
C6' C7' 1.540(9) . ?
C6' H6'A 0.9700 . ?
C6' H6'B 0.9700 . ?
C7' H7'A 0.9700 . ?
C7' H7'B 0.9700 . ?
C2 C9 1.362(11) . ?
C3 C4 1.342(12) . ?
C5 C8 1.334(11) . ?
C11 C11 1.329(16) 3_465 ?
C12 C15 1.353(11) . ?
C13 C14 1.531(8) . ?
C13 H13A 0.9700 . ?
C13 H13B 0.9700 . ?
C14 H14A 0.9700 . ?
C14 H14B 0.9700 . ?
C13' C14' 1.550(10) . ?
C13' H13C 0.9700 . ?
C13' H13D 0.9700 . ?
C14' H14C 0.9700 . ?
C14' H14D 0.9700 . ?
C16 C16 1.329(16) 3_455 ?
C17 C20 1.339(11) . ?
C18 C19 1.537(9) . ?
C18 H18A 0.9700 . ?
C18 H18B 0.9700 . ?
C19 H19A 0.9700 . ?
C19 H19B 0.9700 . ?
C18' C19' 1.546(10) . ?
C18' H18C 0.9700 . ?
C18' H18D 0.9700 . ?
C19' H19C 0.9700 . ?
C19' H19D 0.9700 . ?
C21 C25 1.529(9) . ?
C21 H21A 0.9700 . ?
C21 H21B 0.9700 . ?
C25 H25A 0.9700 . ?
C25 H25B 0.9700 . ?
C21' C25' 1.547(10) . ?
C21' H21C 0.9700 . ?
C21' H21D 0.9700 . ?
C25' H25C 0.9700 . ?
C25' H25D 0.9700 . ?
C22 C24 1.336(11) . ?
C23 C23 1.371(18) 4 ?
C26 C26 1.36(2) 4_455 ?
C27 C30 1.359(12) . ?
C28 C29 1.536(9) . ?
C28 H28A 0.9700 . ?
C28 H28B 0.9700 . ?
C29 H29A 0.9700 . ?
C29 H29B 0.9700 . ?
C28' C29' 1.549(10) . ?
C28' H28C 0.9700 . ?
C28' H28D 0.9700 . ?
C29' H29C 0.9700 . ?
C29' H29D 0.9700 . ?
C31 C32 1.456(12) . ?
C31 H31A 0.9700 . ?
C31 H31B 0.9700 . ?
C32 H32A 0.9700 . ?
C32 H32B 0.9700 . ?
C33 C40 1.345(12) . ?
C34 C35 1.347(12) . ?
C36 C39 1.342(12) . ?
C37 C38 1.496(13) . ?
C37 H37A 0.9700 . ?
C37 H37B 0.9700 . ?
C38 H38A 0.9700 . ?
C38 H38B 0.9700 . ?
Cl2 C46 1.727(11) . ?
Cl1 C41 1.732(10) . ?
C41 C46 1.341(13) . ?
C41 C42 1.473(14) . ?
C46 C45 1.557(16) . ?
C45 C44 1.238(14) . ?
C45 H45A 0.9300 . ?
C42 C43 1.291(15) . ?
C42 H42A 0.9300 . ?
C43 C44 1.508(17) . ?
C43 H43A 0.9300 . ?
C44 H44A 0.9300 . ?
